data_7051632
loop_
_publ_author_name
'Wu, Hongmei'
'Zhou, Peng'
'Wang, Jian'
'Zhao, Liang'
'Duan, Chunying'

_publ_section_title
;
 Dansyl-based fluorescent chemosensors for selective responses of
 Cr(iii)
;
_journal_issue 3
_journal_name_full 'New Journal of Chemistry'
_journal_page_first 653
_journal_paper_doi 10.1039/b815207a
_journal_volume 33
_journal_year 2009
_chemical_formula_sum 'C27 H28 N4 O5 S'
_chemical_formula_weight 520.59
_chemical_name_systematic
;
?
;
_space_group_IT_number 2
_symmetry_cell_setting triclinic
_symmetry_space_group_name_Hall '-P 1'
_symmetry_space_group_name_H-M 'P -1'
_atom_sites_solution_hydrogens geom
_atom_sites_solution_primary direct
_atom_sites_solution_secondary difmap
_audit_creation_method SHELXL-97
_cell_angle_alpha 94.337(9)
_cell_angle_beta 108.283(8)
_cell_angle_gamma 111.195(8)
_cell_formula_units_Z 2
_cell_length_a 10.1434(18)
_cell_length_b 10.1853(19)
_cell_length_c 14.427(3)
_cell_measurement_temperature 273(2)
_cell_volume 1289.1(4)
_computing_cell_refinement 'Bruker SMART'
_computing_data_collection 'Bruker SMART'
_computing_data_reduction 'Bruker SAINT'
_computing_molecular_graphics 'Bruker SHELXTL'
_computing_publication_material 'Bruker SHELXTL'
_computing_structure_refinement 'Bruker SHELXTL'
_computing_structure_solution 'Bruker SHELXTL'
_diffrn_ambient_temperature 273(2)
_diffrn_measured_fraction_theta_full 0.981
_diffrn_measured_fraction_theta_max 0.981
_diffrn_measurement_device_type 'CCD area detector'
_diffrn_measurement_method 'phi and omega scans'
_diffrn_radiation_monochromator graphite
_diffrn_radiation_source 'fine-focus sealed tube'
_diffrn_radiation_type MoK\a
_diffrn_radiation_wavelength 0.71073
_diffrn_reflns_av_R_equivalents 0.0217
_diffrn_reflns_av_sigmaI/netI 0.0319
_diffrn_reflns_limit_h_max 11
_diffrn_reflns_limit_h_min -12
_diffrn_reflns_limit_k_max 12
_diffrn_reflns_limit_k_min -11
_diffrn_reflns_limit_l_max 14
_diffrn_reflns_limit_l_min -17
_diffrn_reflns_number 6726
_diffrn_reflns_theta_full 24.99
_diffrn_reflns_theta_max 24.99
_diffrn_reflns_theta_min 2.20
_exptl_absorpt_coefficient_mu 0.171
_exptl_absorpt_correction_T_max 0.9505
_exptl_absorpt_correction_T_min 0.9348
_exptl_absorpt_correction_type none
_exptl_crystal_colour yellow
_exptl_crystal_density_diffrn 1.341
_exptl_crystal_density_method 'not measured'
_exptl_crystal_description bolck
_exptl_crystal_F_000 548
_exptl_crystal_size_max 0.40
_exptl_crystal_size_mid 0.35
_exptl_crystal_size_min 0.30
_refine_diff_density_max 0.414
_refine_diff_density_min -0.379
_refine_diff_density_rms 0.058
_refine_ls_extinction_method none
_refine_ls_goodness_of_fit_ref 1.026
_refine_ls_hydrogen_treatment 'riding model'
_refine_ls_matrix_type full
_refine_ls_number_parameters 334
_refine_ls_number_reflns 4445
_refine_ls_number_restraints 0
_refine_ls_restrained_S_all 1.026
_refine_ls_R_factor_all 0.0620
_refine_ls_R_factor_gt 0.0501
_refine_ls_shift/su_max 0.000
_refine_ls_shift/su_mean 0.000
_refine_ls_structure_factor_coef Fsqd
_refine_ls_weighting_details 'calc w=1/[\s^2^(Fo^2^)+(0.0938P)^2^+0.4402P] where P=(Fo^2^+2Fc^2^)/3'
_refine_ls_weighting_scheme calc
_refine_ls_wR_factor_gt 0.1478
_refine_ls_wR_factor_ref 0.1578
_reflns_number_gt 3566
_reflns_number_total 4445
_reflns_threshold_expression >2sigma(I)
_cod_data_source_file b815207a.txt
_cod_data_source_block 1
_cod_depositor_comments
;
The following automatic conversions were performed:
'_symmetry_cell_setting' value 'Triclinic' changed to 'triclinic'
according to '/home/saulius/struct/CIF-dictionaries/cif_core.dic'
dictionary named 'cif_core.dic' version 2.4.1 from 2010-06-29.

Automatic conversion script
Id: cif_fix_enum 1527 2010-12-29 10:47:43Z saulius 
;
_cod_original_sg_symbol_H-M P-1
_cod_database_code 7051632

loop_
_symmetry_equiv_pos_as_xyz
'x, y, z'
'-x, -y, -z'

loop_
_atom_site_label
_atom_site_type_symbol
_atom_site_fract_x
_atom_site_fract_y
_atom_site_fract_z
_atom_site_U_iso_or_equiv
_atom_site_adp_type
_atom_site_occupancy
_atom_site_symmetry_multiplicity
_atom_site_calc_flag
_atom_site_refinement_flags
_atom_site_disorder_assembly
_atom_site_disorder_group
S1 S 0.67663(7) 0.32289(7) 0.31885(4) 0.0474(2) Uani 1 1 d . . .
O1 O 0.8007(2) 0.3238(2) 0.29204(14) 0.0625(5) Uani 1 1 d . . .
O2 O 0.6940(2) 0.3340(2) 0.42171(12) 0.0626(5) Uani 1 1 d . . .
O3 O 0.07816(17) 0.62304(18) 0.19842(11) 0.0452(4) Uani 1 1 d . . .
O4 O -0.1576(3) 0.8299(3) 0.28695(14) 0.0732(6) Uani 1 1 d . . .
H4A H -0.1807 0.7461 0.2614 0.110 Uiso 1 1 calc R . .
N1 N 0.0931(3) -0.1492(3) -0.05236(19) 0.0679(7) Uani 1 1 d . . .
N2 N 0.6443(2) 0.4584(2) 0.28258(15) 0.0436(5) Uani 1 1 d . . .
H2B H 0.7064 0.5143 0.2590 0.052 Uiso 1 1 calc R . .
N3 N 0.1388(2) 0.6469(2) 0.36460(14) 0.0449(5) Uani 1 1 d . . .
H3A H 0.1918 0.6339 0.4198 0.054 Uiso 1 1 calc R . .
N4 N 0.0313(2) 0.7013(2) 0.36177(14) 0.0429(5) Uani 1 1 d . . .
C5 C 0.2371(3) -0.0307(3) -0.00904(19) 0.0521(6) Uani 1 1 d . . .
C6 C 0.3104(3) 0.0488(3) -0.0635(2) 0.0622(7) Uani 1 1 d . . .
H6A H 0.2654 0.0261 -0.1328 0.075 Uiso 1 1 calc R . .
C7 C 0.4531(4) 0.1649(3) -0.0165(2) 0.0615(7) Uani 1 1 d . . .
H7A H 0.5017 0.2153 -0.0558 0.074 Uiso 1 1 calc R . .
C8 C 0.5221(3) 0.2056(3) 0.08468(18) 0.0497(6) Uani 1 1 d . . .
H8A H 0.6164 0.2830 0.1140 0.060 Uiso 1 1 calc R . .
C9 C 0.4488(3) 0.1290(2) 0.14469(17) 0.0418(5) Uani 1 1 d . . .
C1 C 0.5091(3) 0.1666(3) 0.25139(17) 0.0443(6) Uani 1 1 d . . .
C2 C 0.4351(3) 0.0870(3) 0.3063(2) 0.0566(7) Uani 1 1 d . . .
H2C H 0.4778 0.1119 0.3757 0.068 Uiso 1 1 calc R . .
C3 C 0.2969(4) -0.0307(3) 0.2591(2) 0.0692(8) Uani 1 1 d . . .
H3B H 0.2481 -0.0848 0.2970 0.083 Uiso 1 1 calc R . .
C4 C 0.2331(4) -0.0666(3) 0.1584(2) 0.0619(7) Uani 1 1 d . . .
H4B H 0.1385 -0.1432 0.1279 0.074 Uiso 1 1 calc R . .
C10 C 0.3063(3) 0.0089(3) 0.09810(19) 0.0462(6) Uani 1 1 d . . .
C11 C 0.0951(4) -0.2902(3) -0.0502(3) 0.0808(10) Uani 1 1 d . . .
H11A H 0.1563 -0.2907 0.0157 0.121 Uiso 1 1 calc R . .
H11B H 0.1370 -0.3125 -0.0973 0.121 Uiso 1 1 calc R . .
H11C H -0.0068 -0.3611 -0.0675 0.121 Uiso 1 1 calc R . .
C12 C 0.0002(5) -0.1488(5) -0.1522(4) 0.1288(18) Uani 1 1 d . . .
H12A H -0.0012 -0.0553 -0.1538 0.193 Uiso 1 1 calc R . .
H12B H -0.1015 -0.2198 -0.1695 0.193 Uiso 1 1 calc R . .
H12C H 0.0422 -0.1712 -0.1993 0.193 Uiso 1 1 calc R . .
C13 C 0.5230(2) 0.4928(2) 0.28632(16) 0.0383(5) Uani 1 1 d . . .
C14 C 0.4586(3) 0.4630(3) 0.35831(19) 0.0498(6) Uani 1 1 d . . .
H14A H 0.4937 0.4157 0.4067 0.060 Uiso 1 1 calc R . .
C15 C 0.3425(3) 0.5035(3) 0.35824(18) 0.0486(6) Uani 1 1 d . . .
H15A H 0.3010 0.4839 0.4073 0.058 Uiso 1 1 calc R . .
C16 C 0.2869(2) 0.5723(2) 0.28696(16) 0.0368(5) Uani 1 1 d . . .
C17 C 0.3518(3) 0.6013(3) 0.21539(18) 0.0504(6) Uani 1 1 d . . .
H17A H 0.3157 0.6474 0.1664 0.061 Uiso 1 1 calc R . .
C18 C 0.4687(3) 0.5630(3) 0.21562(18) 0.0510(6) Uani 1 1 d . . .
H18A H 0.5116 0.5847 0.1675 0.061 Uiso 1 1 calc R . .
C19 C 0.1589(2) 0.6144(2) 0.27901(17) 0.0386(5) Uani 1 1 d . . .
C20 C 0.0089(3) 0.7214(3) 0.44276(18) 0.0466(6) Uani 1 1 d . . .
H20A H 0.0615 0.6947 0.4980 0.056 Uiso 1 1 calc R . .
C21 C -0.0943(3) 0.7838(3) 0.45266(18) 0.0447(6) Uani 1 1 d . . .
C22 C -0.1151(3) 0.7960(3) 0.5430(2) 0.0611(7) Uani 1 1 d . . .
H22A H -0.0626 0.7634 0.5946 0.073 Uiso 1 1 calc R . .
C23 C -0.2099(4) 0.8543(4) 0.5583(3) 0.0740(9) Uani 1 1 d . . .
H23A H -0.2228 0.8603 0.6193 0.089 Uiso 1 1 calc R . .
C24 C -0.2859(4) 0.9039(4) 0.4829(3) 0.0731(9) Uani 1 1 d . . .
H24A H -0.3510 0.9436 0.4929 0.088 Uiso 1 1 calc R . .
C25 C -0.2676(3) 0.8960(3) 0.3926(2) 0.0656(8) Uani 1 1 d . . .
H25A H -0.3191 0.9312 0.3423 0.079 Uiso 1 1 calc R . .
C26 C -0.1722(3) 0.8355(3) 0.37652(19) 0.0506(6) Uani 1 1 d . . .
C27 C -0.2541(4) 0.5960(5) 0.0506(3) 0.0928(12) Uani 1 1 d . . .
O5 O -0.2208(2) 0.5595(2) 0.14225(14) 0.0654(5) Uani 1 1 d . . .

loop_
_atom_site_aniso_label
_atom_site_aniso_U_11
_atom_site_aniso_U_22
_atom_site_aniso_U_33
_atom_site_aniso_U_23
_atom_site_aniso_U_13
_atom_site_aniso_U_12
S1 0.0437(4) 0.0662(4) 0.0387(3) 0.0074(3) 0.0093(3) 0.0350(3)
O1 0.0468(10) 0.0872(14) 0.0636(12) 0.0086(10) 0.0163(9) 0.0432(10)
O2 0.0641(12) 0.0949(15) 0.0366(10) 0.0105(9) 0.0066(8) 0.0515(11)
O3 0.0384(9) 0.0627(11) 0.0367(9) 0.0114(7) 0.0103(7) 0.0256(8)
O4 0.0973(16) 0.0953(15) 0.0503(11) 0.0218(10) 0.0286(11) 0.0622(14)
N1 0.0562(14) 0.0591(15) 0.0716(16) -0.0057(12) 0.0069(12) 0.0231(12)
N2 0.0335(10) 0.0504(11) 0.0487(11) 0.0070(9) 0.0157(9) 0.0191(9)
N3 0.0412(11) 0.0658(13) 0.0361(10) 0.0093(9) 0.0130(9) 0.0322(10)
N4 0.0388(10) 0.0543(12) 0.0404(11) 0.0076(8) 0.0142(9) 0.0252(9)
C5 0.0542(15) 0.0507(15) 0.0515(15) 0.0041(11) 0.0123(12) 0.0287(12)
C6 0.0747(19) 0.0667(18) 0.0393(14) 0.0074(12) 0.0111(13) 0.0315(16)
C7 0.0784(19) 0.0667(18) 0.0462(15) 0.0198(13) 0.0288(14) 0.0302(15)
C8 0.0548(15) 0.0534(15) 0.0435(14) 0.0120(11) 0.0207(12) 0.0225(12)
C9 0.0500(13) 0.0454(13) 0.0400(12) 0.0112(10) 0.0180(10) 0.0286(11)
C1 0.0531(14) 0.0500(14) 0.0439(13) 0.0119(10) 0.0213(11) 0.0331(12)
C2 0.085(2) 0.0551(16) 0.0475(15) 0.0169(12) 0.0350(14) 0.0373(15)
C3 0.103(2) 0.0504(16) 0.0686(19) 0.0162(14) 0.0561(18) 0.0248(16)
C4 0.0764(19) 0.0454(15) 0.0693(19) 0.0072(13) 0.0409(16) 0.0195(14)
C10 0.0526(14) 0.0418(13) 0.0534(15) 0.0091(10) 0.0243(12) 0.0253(11)
C11 0.077(2) 0.0582(19) 0.093(2) -0.0055(16) 0.0302(19) 0.0172(16)
C12 0.087(3) 0.111(3) 0.124(4) 0.010(3) -0.028(3) 0.029(2)
C13 0.0317(11) 0.0427(12) 0.0374(12) 0.0007(9) 0.0096(9) 0.0157(9)
C14 0.0569(15) 0.0652(16) 0.0457(14) 0.0224(12) 0.0220(12) 0.0403(13)
C15 0.0541(15) 0.0620(16) 0.0486(14) 0.0205(12) 0.0299(12) 0.0331(13)
C16 0.0312(11) 0.0413(12) 0.0362(11) 0.0054(9) 0.0104(9) 0.0151(9)
C17 0.0499(14) 0.0765(18) 0.0418(13) 0.0248(12) 0.0207(11) 0.0385(13)
C18 0.0487(14) 0.0770(18) 0.0419(13) 0.0206(12) 0.0231(11) 0.0344(13)
C19 0.0341(11) 0.0398(12) 0.0394(13) 0.0058(9) 0.0118(10) 0.0142(9)
C20 0.0404(13) 0.0615(15) 0.0397(13) 0.0092(11) 0.0119(10) 0.0252(11)
C21 0.0386(12) 0.0507(14) 0.0449(13) 0.0025(10) 0.0159(10) 0.0191(11)
C22 0.0631(17) 0.0769(19) 0.0550(16) 0.0116(14) 0.0303(14) 0.0345(15)
C23 0.081(2) 0.091(2) 0.075(2) 0.0141(17) 0.0495(18) 0.0451(19)
C24 0.0698(19) 0.081(2) 0.088(2) 0.0079(17) 0.0424(18) 0.0433(17)
C25 0.0620(18) 0.0732(19) 0.0737(19) 0.0136(15) 0.0220(15) 0.0437(16)
C26 0.0491(14) 0.0546(15) 0.0487(14) 0.0035(11) 0.0162(12) 0.0246(12)
C27 0.071(2) 0.158(4) 0.062(2) 0.043(2) 0.0214(17) 0.059(2)
O5 0.0443(10) 0.0975(15) 0.0591(12) 0.0225(10) 0.0220(9) 0.0303(10)

loop_
_atom_type_symbol
_atom_type_description
_atom_type_scat_dispersion_real
_atom_type_scat_dispersion_imag
_atom_type_scat_source
C C 0.0033 0.0016 'International Tables Vol C Tables 4.2.6.8 and 6.1.1.4'
H H 0.0000 0.0000 'International Tables Vol C Tables 4.2.6.8 and 6.1.1.4'
N N 0.0061 0.0033 'International Tables Vol C Tables 4.2.6.8 and 6.1.1.4'
O O 0.0106 0.0060 'International Tables Vol C Tables 4.2.6.8 and 6.1.1.4'
S S 0.1246 0.1234 'International Tables Vol C Tables 4.2.6.8 and 6.1.1.4'

loop_
_geom_angle_atom_site_label_1
_geom_angle_atom_site_label_2
_geom_angle_atom_site_label_3
_geom_angle
_geom_angle_site_symmetry_1
_geom_angle_site_symmetry_3
_geom_angle_publ_flag
O1 S1 O2 118.28(11) . . ?
O1 S1 N2 105.54(11) . . ?
O2 S1 N2 108.18(11) . . ?
O1 S1 C1 111.23(11) . . ?
O2 S1 C1 106.55(12) . . ?
N2 S1 C1 106.46(10) . . ?
C5 N1 C11 115.6(2) . . ?
C5 N1 C12 115.4(3) . . ?
C11 N1 C12 109.3(3) . . ?
C13 N2 S1 125.54(17) . . ?
C19 N3 N4 118.71(19) . . ?
C20 N4 N3 116.6(2) . . ?
C6 C5 N1 123.5(3) . . ?
C6 C5 C10 118.6(2) . . ?
N1 C5 C10 117.8(2) . . ?
C5 C6 C7 121.0(2) . . ?
C8 C7 C6 122.0(3) . . ?
C7 C8 C9 119.2(3) . . ?
C8 C9 C10 119.4(2) . . ?
C8 C9 C1 123.5(2) . . ?
C10 C9 C1 117.2(2) . . ?
C2 C1 C9 121.2(2) . . ?
C2 C1 S1 116.8(2) . . ?
C9 C1 S1 121.92(18) . . ?
C1 C2 C3 120.5(3) . . ?
C4 C3 C2 120.2(3) . . ?
C3 C4 C10 121.7(3) . . ?
C4 C10 C9 119.1(2) . . ?
C4 C10 C5 121.1(2) . . ?
C9 C10 C5 119.7(2) . . ?
C18 C13 C14 118.7(2) . . ?
C18 C13 N2 117.6(2) . . ?
C14 C13 N2 123.7(2) . . ?
C15 C14 C13 120.1(2) . . ?
C16 C15 C14 121.3(2) . . ?
C15 C16 C17 118.1(2) . . ?
C15 C16 C19 124.8(2) . . ?
C17 C16 C19 117.0(2) . . ?
C18 C17 C16 121.0(2) . . ?
C17 C18 C13 120.8(2) . . ?
O3 C19 N3 121.8(2) . . ?
O3 C19 C16 121.1(2) . . ?
N3 C19 C16 117.1(2) . . ?
N4 C20 C21 123.0(2) . . ?
C22 C21 C26 118.2(2) . . ?
C22 C21 C20 118.5(2) . . ?
C26 C21 C20 123.3(2) . . ?
C23 C22 C21 122.0(3) . . ?
C22 C23 C24 119.1(3) . . ?
C23 C24 C25 121.0(3) . . ?
C24 C25 C26 119.9(3) . . ?
O4 C26 C25 117.9(2) . . ?
O4 C26 C21 122.4(2) . . ?
C25 C26 C21 119.7(2) . . ?

loop_
_geom_bond_atom_site_label_1
_geom_bond_atom_site_label_2
_geom_bond_distance
_geom_bond_site_symmetry_2
_geom_bond_publ_flag
S1 O1 1.4252(18) . ?
S1 O2 1.4291(18) . ?
S1 N2 1.617(2) . ?
S1 C1 1.772(3) . ?
O3 C19 1.225(3) . ?
O4 C26 1.345(3) . ?
N1 C5 1.421(3) . ?
N1 C11 1.446(4) . ?
N1 C12 1.454(5) . ?
N2 C13 1.411(3) . ?
N3 C19 1.350(3) . ?
N3 N4 1.382(3) . ?
N4 C20 1.274(3) . ?
C5 C6 1.361(4) . ?
C5 C10 1.437(4) . ?
C6 C7 1.406(4) . ?
C7 C8 1.360(4) . ?
C8 C9 1.414(3) . ?
C9 C10 1.423(3) . ?
C9 C1 1.429(3) . ?
C1 C2 1.371(3) . ?
C2 C3 1.388(4) . ?
C3 C4 1.350(4) . ?
C4 C10 1.412(4) . ?
C13 C18 1.377(3) . ?
C13 C14 1.388(3) . ?
C14 C15 1.381(3) . ?
C15 C16 1.378(3) . ?
C16 C17 1.385(3) . ?
C16 C19 1.483(3) . ?
C17 C18 1.376(3) . ?
C20 C21 1.443(3) . ?
C21 C22 1.387(3) . ?
C21 C26 1.397(4) . ?
C22 C23 1.361(4) . ?
C23 C24 1.369(5) . ?
C24 C25 1.373(4) . ?
C25 C26 1.386(4) . ?
C27 O5 1.373(4) . ?

loop_
_cod_related_entry_id
_cod_related_entry_database
_cod_related_entry_code
1 ChemSpider 30652892
